data_2018103
loop_
_publ_author_name
'Seidel, R\"udiger W.'
'Oppel, Iris M.'

_publ_section_title
;
 \m-2,2',6,6'-Tetramethyl-4,4'-bipyridine-\k^2^<i>N</i>^1^:<i>N</i>^1'^-bis[(diethylenetriamine-\k^3^<i>N</i>,<i>N</i>',<i>N</i>'')palladium(II)]
 tetranitrate
;
_journal_coeditor_code GD3392
_journal_issue 6
_journal_name_full 'Acta Crystallographica Section C'
_journal_page_first m199
_journal_page_last m201
_journal_paper_doi 10.1107/S0108270111017586
_journal_volume 67
_journal_year 2011
_chemical_formula_iupac '[Pd2 (C4 H13 N3)2 (C14 H16 N2)] (N O3)4'
_chemical_formula_moiety 'C22 H42 N8 Pd2 4+, 4(N O3 -)'
_chemical_formula_sum 'C22 H42 N12 O12 Pd2'
_chemical_formula_weight 879.48
_chemical_name_systematic
;
\m-2,2',6,6'-Tetramethyl-4,4'-bipyridine-\k^2^<i>N</i>^1^:<i>N</i>^1'^-
bis[(diethylenetriamine-\k^3^<i>N</i>,<i>N</i>',<i>N</i>'')palladium(II)]
tetranitrate
;
_space_group_IT_number 14
_symmetry_cell_setting monoclinic
_symmetry_space_group_name_Hall '-P 2yn'
_symmetry_space_group_name_H-M 'P 1 21/n 1'
_atom_sites_solution_hydrogens geom
_atom_sites_solution_primary direct
_atom_sites_solution_secondary difmap
_cell_angle_alpha 90.00
_cell_angle_beta 102.323(6)
_cell_angle_gamma 90.00
_cell_formula_units_Z 2
_cell_length_a 10.7697(6)
_cell_length_b 8.0282(4)
_cell_length_c 19.6442(12)
_cell_measurement_reflns_used 3950
_cell_measurement_temperature 110(2)
_cell_measurement_theta_max 28.1560
_cell_measurement_theta_min 3.1575
_cell_volume 1659.33(16)
_computing_cell_refinement 'CrysAlis PRO (Agilent, 2011)'
_computing_data_collection 'CrysAlis PRO (Agilent, 2011)'
_computing_data_reduction 'CrysAlis PRO (Agilent, 2011)'
_computing_molecular_graphics 'DIAMOND (Brandenburg, 2011)'
_computing_publication_material 'enCIFer (Allen <i>et al.</i>, 2004)'
_computing_structure_refinement 'SHELXL97 (Sheldrick, 2008)'
_computing_structure_solution 'SHELXS97 (Sheldrick, 2008)'
_diffrn_ambient_temperature 110(2)
_diffrn_detector_area_resol_mean 8.4171
_diffrn_measured_fraction_theta_full 0.999
_diffrn_measured_fraction_theta_max 0.927
_diffrn_measurement_device_type 'Oxford Diffraction Xcalibur2'
_diffrn_measurement_method \w
_diffrn_radiation_monochromator graphite
_diffrn_radiation_source 'Enhance (Mo) X-ray Source'
_diffrn_radiation_type MoK\a
_diffrn_radiation_wavelength 0.71073
_diffrn_reflns_av_R_equivalents 0.0622
_diffrn_reflns_av_sigmaI/netI 0.0655
_diffrn_reflns_limit_h_max 13
_diffrn_reflns_limit_h_min -13
_diffrn_reflns_limit_k_max 10
_diffrn_reflns_limit_k_min -10
_diffrn_reflns_limit_l_max 25
_diffrn_reflns_limit_l_min -24
_diffrn_reflns_number 14710
_diffrn_reflns_theta_full 26.50
_diffrn_reflns_theta_max 28.22
_diffrn_reflns_theta_min 3.19
_exptl_absorpt_coefficient_mu 1.160
_exptl_absorpt_correction_T_max 0.9129
_exptl_absorpt_correction_T_min 0.7223
_exptl_absorpt_correction_type multi-scan
_exptl_absorpt_process_details '(ABSPACK in CrysAlis PRO; Agilent, 2011)'
_exptl_crystal_colour 'pale yellow'
_exptl_crystal_density_diffrn 1.760
_exptl_crystal_density_method 'not measured'
_exptl_crystal_description prism
_exptl_crystal_F_000 892
_exptl_crystal_size_max 0.30
_exptl_crystal_size_mid 0.16
_exptl_crystal_size_min 0.08
_refine_diff_density_max 0.677
_refine_diff_density_min -0.655
_refine_ls_extinction_method none
_refine_ls_goodness_of_fit_ref 1.024
_refine_ls_hydrogen_treatment constr
_refine_ls_matrix_type full
_refine_ls_number_parameters 219
_refine_ls_number_reflns 3799
_refine_ls_number_restraints 0
_refine_ls_restrained_S_all 1.024
_refine_ls_R_factor_all 0.0706
_refine_ls_R_factor_gt 0.0382
_refine_ls_shift/su_max 0.001
_refine_ls_shift/su_mean 0.000
_refine_ls_structure_factor_coef Fsqd
_refine_ls_weighting_details 'calc w=1/[\s^2^(Fo^2^)+(0.0267P)^2^+0.5726P] where P=(Fo^2^+2Fc^2^)/3'
_refine_ls_weighting_scheme calc
_refine_ls_wR_factor_gt 0.0664
_refine_ls_wR_factor_ref 0.0764
_reflns_number_gt 2767
_reflns_number_total 3799
_reflns_threshold_expression I>2\s(I)
_cod_data_source_file gd3392.cif
_cod_data_source_block I
_cod_original_cell_volume 1659.33(17)
_cod_original_sg_symbol_H-M 'P 21/n'
_cod_database_code 2018103
_cod_database_fobs_code 2018103

loop_
_symmetry_equiv_pos_as_xyz
'x, y, z'
'-x+1/2, y+1/2, -z+1/2'
'-x, -y, -z'
'x-1/2, -y-1/2, z-1/2'

loop_
_atom_site_type_symbol
_atom_site_label
_atom_site_fract_x
_atom_site_fract_y
_atom_site_fract_z
_atom_site_U_iso_or_equiv
_atom_site_adp_type
_atom_site_calc_flag
_atom_site_refinement_flags
_atom_site_occupancy
_atom_site_symmetry_multiplicity
_atom_site_disorder_assembly
_atom_site_disorder_group
Pd Pd1 0.45046(3) 0.78685(4) 0.145689(14) 0.01702(9) Uani d . 1 1 . .
N N1 0.5683(3) 0.7249(4) 0.08077(15) 0.0216(7) Uani d . 1 1 . .
H H1A 0.5690 0.6112 0.0750 0.026 Uiso calc R 1 1 . .
H H1B 0.5397 0.7730 0.0378 0.026 Uiso calc R 1 1 . .
C C2 0.6989(3) 0.7850(5) 0.11167(19) 0.0255(8) Uani d . 1 1 . .
H H2A 0.7622 0.7057 0.1006 0.031 Uiso calc R 1 1 . .
H H2B 0.7130 0.8946 0.0915 0.031 Uiso calc R 1 1 . .
C C3 0.7156(4) 0.8001(6) 0.1885(2) 0.0303(10) Uani d . 1 1 . .
H H3A 0.7200 0.6883 0.2100 0.036 Uiso calc R 1 1 . .
H H3B 0.7954 0.8603 0.2082 0.036 Uiso calc R 1 1 . .
N N4 0.6062(3) 0.8925(4) 0.20256(16) 0.0233(7) Uani d . 1 1 . .
H H4 0.6107 1.0004 0.1860 0.028 Uiso calc R 1 1 . .
C C5 0.5889(4) 0.9046(6) 0.2744(2) 0.0323(10) Uani d . 1 1 . .
H H5A 0.6528 0.9810 0.3016 0.039 Uiso calc R 1 1 . .
H H5B 0.5991 0.7937 0.2969 0.039 Uiso calc R 1 1 . .
C C6 0.4589(4) 0.9692(5) 0.2716(2) 0.0299(10) Uani d . 1 1 . .
H H6A 0.4515 1.0845 0.2532 0.036 Uiso calc R 1 1 . .
H H6B 0.4409 0.9706 0.3189 0.036 Uiso calc R 1 1 . .
N N7 0.3666(3) 0.8585(4) 0.22508(16) 0.0215(7) Uani d . 1 1 . .
H H7A 0.2922 0.9148 0.2077 0.026 Uiso calc R 1 1 . .
H H7B 0.3483 0.7669 0.2493 0.026 Uiso calc R 1 1 . .
N N11 0.2898(3) 0.6775(3) 0.08909(14) 0.0159(7) Uani d . 1 1 . .
C C12 0.2639(3) 0.5154(4) 0.09975(18) 0.0176(8) Uani d . 1 1 . .
C C13 0.1506(3) 0.4443(4) 0.06449(19) 0.0197(8) Uani d . 1 1 . .
H H13 0.1335 0.3306 0.0724 0.024 Uiso calc R 1 1 . .
C C14 0.0620(3) 0.5371(5) 0.01791(18) 0.0174(8) Uani d . 1 1 . .
C C15 0.0932(3) 0.7009(5) 0.00698(18) 0.0194(8) Uani d . 1 1 . .
H H15 0.0362 0.7671 -0.0257 0.023 Uiso calc R 1 1 . .
C C16 0.2059(3) 0.7693(5) 0.04276(18) 0.0181(8) Uani d . 1 1 . .
C C17 0.3562(4) 0.4177(5) 0.1515(2) 0.0243(9) Uani d . 1 1 . .
H H17A 0.4429 0.4457 0.1474 0.036 Uiso calc R 1 1 . .
H H17B 0.3412 0.2985 0.1427 0.036 Uiso calc R 1 1 . .
H H17C 0.3454 0.4445 0.1986 0.036 Uiso calc R 1 1 . .
C C18 0.2390(3) 0.9474(5) 0.0325(2) 0.0237(9) Uani d . 1 1 . .
H H18A 0.2378 1.0107 0.0750 0.036 Uiso calc R 1 1 . .
H H18B 0.1769 0.9948 -0.0065 0.036 Uiso calc R 1 1 . .
H H18C 0.3241 0.9533 0.0223 0.036 Uiso calc R 1 1 . .
O O1 0.6186(3) 0.3750(3) 0.06070(16) 0.0393(8) Uani d . 1 1 . .
O O2 0.6424(3) 0.2370(4) 0.15749(15) 0.0371(7) Uani d . 1 1 . .
O O3 0.5312(3) 0.1326(4) 0.06263(14) 0.0332(7) Uani d . 1 1 . .
N N2 0.5969(3) 0.2487(4) 0.09303(18) 0.0270(8) Uani d . 1 1 . .
O O4 0.3525(2) 0.5824(3) 0.32031(14) 0.0289(7) Uani d . 1 1 . .
O O5 0.5519(3) 0.5544(4) 0.36587(17) 0.0471(9) Uani d . 1 1 . .
O O6 0.4398(3) 0.3380(3) 0.33025(16) 0.0384(8) Uani d . 1 1 . .
N N3 0.4499(3) 0.4905(4) 0.33889(16) 0.0244(7) Uani d . 1 1 . .

loop_
_atom_site_aniso_label
_atom_site_aniso_U_11
_atom_site_aniso_U_22
_atom_site_aniso_U_33
_atom_site_aniso_U_12
_atom_site_aniso_U_13
_atom_site_aniso_U_23
Pd1 0.01462(14) 0.01550(14) 0.02010(14) -0.00197(13) 0.00185(10) -0.00170(14)
N1 0.0206(16) 0.0210(16) 0.0232(16) 0.0025(14) 0.0048(13) 0.0026(14)
C2 0.0186(19) 0.029(2) 0.029(2) 0.0020(18) 0.0047(16) 0.0028(19)
C3 0.018(2) 0.041(3) 0.031(2) -0.0005(19) 0.0016(17) 0.002(2)
N4 0.0220(17) 0.0205(18) 0.0277(18) -0.0037(14) 0.0057(14) -0.0030(14)
C5 0.030(2) 0.041(3) 0.024(2) -0.014(2) 0.0013(19) -0.0066(19)
C6 0.033(2) 0.030(2) 0.026(2) -0.0052(19) 0.0060(19) -0.0096(19)
N7 0.0174(16) 0.0190(16) 0.0288(17) -0.0009(13) 0.0067(14) -0.0021(15)
N11 0.0170(16) 0.0143(17) 0.0165(15) -0.0022(12) 0.0037(12) -0.0018(12)
C12 0.0182(19) 0.0173(19) 0.0179(18) -0.0008(15) 0.0050(15) -0.0014(15)
C13 0.022(2) 0.0122(18) 0.0232(19) -0.0048(16) 0.0015(16) -0.0011(16)
C14 0.0171(19) 0.019(2) 0.0173(18) -0.0031(15) 0.0060(15) -0.0017(16)
C15 0.0176(18) 0.0184(19) 0.0220(18) 0.0031(16) 0.0038(15) 0.0040(17)
C16 0.0148(18) 0.021(2) 0.0184(17) -0.0016(15) 0.0025(14) 0.0018(16)
C17 0.023(2) 0.019(2) 0.028(2) -0.0047(16) -0.0016(17) 0.0007(17)
C18 0.024(2) 0.018(2) 0.028(2) -0.0061(16) 0.0021(17) 0.0032(17)
O1 0.056(2) 0.0190(16) 0.0484(19) 0.0001(14) 0.0241(17) 0.0042(15)
O2 0.0357(17) 0.042(2) 0.0313(16) -0.0013(14) 0.0023(13) -0.0052(14)
O3 0.0402(18) 0.0270(16) 0.0294(16) -0.0085(14) 0.0005(14) 0.0000(13)
N2 0.0277(19) 0.027(2) 0.0276(18) 0.0039(15) 0.0094(15) -0.0020(15)
O4 0.0286(16) 0.0215(15) 0.0383(17) 0.0041(12) 0.0109(13) 0.0026(13)
O5 0.0333(18) 0.0392(19) 0.060(2) -0.0069(15) -0.0097(17) -0.0053(17)
O6 0.0438(19) 0.0186(15) 0.0517(19) 0.0005(13) 0.0079(15) -0.0034(14)
N3 0.0272(19) 0.0257(19) 0.0203(17) -0.0016(16) 0.0053(15) 0.0002(15)

loop_
_atom_type_symbol
_atom_type_description
_atom_type_scat_dispersion_real
_atom_type_scat_dispersion_imag
_atom_type_scat_source
C C 0.0033 0.0016 'International Tables Vol C Tables 4.2.6.8 and 6.1.1.4'
H H 0.0000 0.0000 'International Tables Vol C Tables 4.2.6.8 and 6.1.1.4'
N N 0.0061 0.0033 'International Tables Vol C Tables 4.2.6.8 and 6.1.1.4'
O O 0.0106 0.0060 'International Tables Vol C Tables 4.2.6.8 and 6.1.1.4'
Pd Pd -0.9988 1.0072 'International Tables Vol C Tables 4.2.6.8 and 6.1.1.4'

loop_
_geom_angle_atom_site_label_1
_geom_angle_atom_site_label_2
_geom_angle_atom_site_label_3
_geom_angle_site_symmetry_1
_geom_angle_site_symmetry_3
_geom_angle
_geom_angle_publ_flag
N1 Pd1 N4 . . 83.85(12) y
N4 Pd1 N7 . . 84.76(12) y
N1 Pd1 N7 . . 168.20(12) y
N1 Pd1 N11 . . 97.03(11) y
N7 Pd1 N11 . . 94.32(11) y
N4 Pd1 N11 . . 178.92(12) y
C2 N1 Pd1 . . 109.0(2) ?
C2 N1 H1A . . 109.9 ?
Pd1 N1 H1A . . 109.9 ?
C2 N1 H1B . . 109.9 ?
Pd1 N1 H1B . . 109.9 ?
H1A N1 H1B . . 108.3 ?
C3 C2 N1 . . 109.9(3) ?
C3 C2 H2A . . 109.7 ?
N1 C2 H2A . . 109.7 ?
C3 C2 H2B . . 109.7 ?
N1 C2 H2B . . 109.7 ?
H2A C2 H2B . . 108.2 ?
N4 C3 C2 . . 107.8(3) ?
N4 C3 H3A . . 110.2 ?
C2 C3 H3A . . 110.2 ?
N4 C3 H3B . . 110.2 ?
C2 C3 H3B . . 110.2 ?
H3A C3 H3B . . 108.5 ?
C5 N4 C3 . . 119.2(3) ?
C5 N4 Pd1 . . 107.6(2) ?
C3 N4 Pd1 . . 107.0(2) ?
C5 N4 H4 . . 107.5 ?
C3 N4 H4 . . 107.5 ?
Pd1 N4 H4 . . 107.5 ?
N4 C5 C6 . . 107.5(3) ?
N4 C5 H5A . . 110.2 ?
C6 C5 H5A . . 110.2 ?
N4 C5 H5B . . 110.2 ?
C6 C5 H5B . . 110.2 ?
H5A C5 H5B . . 108.5 ?
C5 C6 N7 . . 108.3(3) ?
C5 C6 H6A . . 110.0 ?
N7 C6 H6A . . 110.0 ?
C5 C6 H6B . . 110.0 ?
N7 C6 H6B . . 110.0 ?
H6A C6 H6B . . 108.4 ?
C6 N7 Pd1 . . 106.8(2) ?
C6 N7 H7A . . 110.4 ?
Pd1 N7 H7A . . 110.4 ?
C6 N7 H7B . . 110.4 ?
Pd1 N7 H7B . . 110.4 ?
H7A N7 H7B . . 108.6 ?
C16 N11 C12 . . 119.7(3) ?
C16 N11 Pd1 . . 119.8(2) ?
C12 N11 Pd1 . . 120.4(2) ?
N11 C12 C13 . . 120.3(3) ?
N11 C12 C17 . . 118.8(3) ?
C13 C12 C17 . . 120.8(3) ?
C14 C13 C12 . . 120.9(3) ?
C14 C13 H13 . . 119.5 ?
C12 C13 H13 . . 119.5 ?
C15 C14 C13 . . 117.1(3) ?
C15 C14 C14 . 3_565 121.9(4) ?
C13 C14 C14 . 3_565 121.0(4) ?
C16 C15 C14 . . 121.0(3) ?
C16 C15 H15 . . 119.5 ?
C14 C15 H15 . . 119.5 ?
N11 C16 C15 . . 120.9(3) ?
N11 C16 C18 . . 117.7(3) ?
C15 C16 C18 . . 121.4(3) ?
C12 C17 H17A . . 109.5 ?
C12 C17 H17B . . 109.5 ?
H17A C17 H17B . . 109.5 ?
C12 C17 H17C . . 109.5 ?
H17A C17 H17C . . 109.5 ?
H17B C17 H17C . . 109.5 ?
C16 C18 H18A . . 109.5 ?
C16 C18 H18B . . 109.5 ?
H18A C18 H18B . . 109.5 ?
C16 C18 H18C . . 109.5 ?
H18A C18 H18C . . 109.5 ?
H18B C18 H18C . . 109.5 ?
O3 N2 O1 . . 121.0(3) ?
O3 N2 O2 . . 119.1(3) ?
O1 N2 O2 . . 119.9(3) ?
O5 N3 O6 . . 121.1(3) ?
O5 N3 O4 . . 119.4(3) ?
O6 N3 O4 . . 119.5(3) ?

loop_
_geom_bond_atom_site_label_1
_geom_bond_atom_site_label_2
_geom_bond_site_symmetry_2
_geom_bond_distance
_geom_bond_publ_flag
Pd1 N4 . 1.995(3) ?
Pd1 N1 . 2.043(3) ?
Pd1 N7 . 2.044(3) ?
Pd1 N11 . 2.045(3) ?
N1 C2 . 1.489(4) ?
N1 H1A . 0.9200 ?
N1 H1B . 0.9200 ?
C2 C3 . 1.486(5) ?
C2 H2A . 0.9900 ?
C2 H2B . 0.9900 ?
C3 N4 . 1.468(5) ?
C3 H3A . 0.9900 ?
C3 H3B . 0.9900 ?
N4 C5 . 1.465(5) ?
N4 H4 . 0.9300 ?
C5 C6 . 1.483(5) ?
C5 H5A . 0.9900 ?
C5 H5B . 0.9900 ?
C6 N7 . 1.492(5) ?
C6 H6A . 0.9900 ?
C6 H6B . 0.9900 ?
N7 H7A . 0.9200 ?
N7 H7B . 0.9200 ?
N11 C16 . 1.355(4) ?
N11 C12 . 1.356(4) ?
C12 C13 . 1.391(5) ?
C12 C17 . 1.486(5) ?
C13 C14 . 1.389(5) ?
C13 H13 . 0.9500 ?
C14 C15 . 1.385(5) ?
C14 C14 3_565 1.493(7) ?
C15 C16 . 1.380(5) ?
C15 H15 . 0.9500 ?
C16 C18 . 1.498(5) ?
C17 H17A . 0.9800 ?
C17 H17B . 0.9800 ?
C17 H17C . 0.9800 ?
C18 H18A . 0.9800 ?
C18 H18B . 0.9800 ?
C18 H18C . 0.9800 ?
O1 N2 . 1.245(4) ?
O2 N2 . 1.260(4) ?
O3 N2 . 1.244(4) ?
O4 N3 . 1.270(4) ?
O5 N3 . 1.226(4) ?
O6 N3 . 1.238(4) ?

loop_
_geom_hbond_atom_site_label_D
_geom_hbond_atom_site_label_H
_geom_hbond_atom_site_label_A
_geom_hbond_site_symmetry_A
_geom_hbond_distance_DH
_geom_hbond_distance_HA
_geom_hbond_distance_DA
_geom_hbond_angle_DHA
N1 H1A O1 . 0.92 2.01 2.904(4) 165
N1 H1B O3 3_665 0.92 2.10 3.017(4) 176
N4 H4 O2 1_565 0.93 2.03 2.955(4) 173
N7 H7B O4 . 0.92 2.03 2.925(4) 165
N7 H7A O4 2 0.92 2.04 2.949(4) 168
